data_4507056
loop_
_publ_author_name
'Stilinovi\'c, Vladimir'
'Kaitner, Branko'

_publ_section_title
;
 Salts and Co-Crystals of Gentisic Acid with Pyridine Derivatives: The
 Effect of Proton Transfer on the Crystal Packing (and Vice Versa)
;
_journal_issue 11
_journal_name_full 'Crystal Growth &amp; Design'
_journal_page_first 5763
_journal_paper_doi 10.1021/cg301267h
_journal_volume 12
_journal_year 2012
_chemical_formula_moiety 'C10 H10 N2, 2(C7 H5 O4)'
_chemical_formula_sum 'C24 H20 N2 O8'
_chemical_formula_weight 464.42
_chemical_name_systematic
;
4,4'-bipyridinium 2,5-dihydroxybenzoate
;
_space_group_IT_number 14
_symmetry_cell_setting monoclinic
_symmetry_space_group_name_Hall '-P 2ybc'
_symmetry_space_group_name_H-M 'P 1 21/c 1'
_atom_sites_solution_hydrogens geom
_atom_sites_solution_primary direct
_atom_sites_solution_secondary difmap
_audit_creation_date 2012-07-10T17:47:28-00:00
_audit_creation_method 'WinGX routine CIF_UPDATE'
_cell_angle_alpha 90
_cell_angle_beta 90.536(9)
_cell_angle_gamma 90
_cell_formula_units_Z 2
_cell_length_a 10.5188(13)
_cell_length_b 3.7983(5)
_cell_length_c 25.777(3)
_cell_measurement_reflns_used 84
_cell_measurement_temperature 295(2)
_cell_measurement_theta_max 52.0
_cell_measurement_theta_min 4.6
_cell_volume 1029.8(2)
_computing_structure_refinement 'SHELXL-97 (Sheldrick, 1997)'
_computing_structure_solution 'SHELXS-97 (Sheldrick, 1990)'
_diffrn_ambient_temperature 295(2)
_diffrn_measured_fraction_theta_full 0.991
_diffrn_measured_fraction_theta_max 0.991
_diffrn_measurement_device_type
;
Oxford Diffraction Xcalibur CCD
diffractometer
;
_diffrn_measurement_method '\w scan'
_diffrn_radiation_monochromator graphite
_diffrn_radiation_source 'fine-focus sealed tube'
_diffrn_radiation_type MoK\a
_diffrn_radiation_wavelength 0.71073
_diffrn_reflns_av_R_equivalents 0.0528
_diffrn_reflns_av_unetI/netI 0.0707
_diffrn_reflns_limit_h_max 12
_diffrn_reflns_limit_h_min -11
_diffrn_reflns_limit_k_max 4
_diffrn_reflns_limit_k_min -2
_diffrn_reflns_limit_l_max 29
_diffrn_reflns_limit_l_min -29
_diffrn_reflns_number 5227
_diffrn_reflns_theta_full 25
_diffrn_reflns_theta_max 25
_diffrn_reflns_theta_min 3.69
_diffrn_standards_number 27
_exptl_absorpt_coefficient_mu 0.114
_exptl_absorpt_correction_type none
_exptl_crystal_colour orange
_exptl_crystal_density_diffrn 1.498
_exptl_crystal_density_method 'not measured'
_exptl_crystal_description needle
_exptl_crystal_F_000 484
_exptl_crystal_size_max 0.29
_exptl_crystal_size_mid 0.11
_exptl_crystal_size_min 0.09
_refine_diff_density_max 0.232
_refine_diff_density_min -0.26
_refine_diff_density_rms 0.08
_refine_ls_extinction_method none
_refine_ls_goodness_of_fit_ref 0.909
_refine_ls_hydrogen_treatment mixed
_refine_ls_matrix_type full
_refine_ls_number_parameters 160
_refine_ls_number_reflns 1817
_refine_ls_number_restraints 1
_refine_ls_restrained_S_all 0.909
_refine_ls_R_factor_all 0.1013
_refine_ls_R_factor_gt 0.0524
_refine_ls_shift/su_max 0
_refine_ls_shift/su_mean 0
_refine_ls_structure_factor_coef Fsqd
_refine_ls_weighting_details 'calc w=1/[\s^2^(Fo^2^)+(0.0971P)^2^+0.0000P] where P=(Fo^2^+2Fc^2^)/3'
_refine_ls_weighting_scheme calc
_refine_ls_wR_factor_gt 0.1471
_refine_ls_wR_factor_ref 0.1701
_reflns_number_gt 922
_reflns_number_total 1817
_reflns_threshold_expression >2sigma(I)
_cod_data_source_file cg301267h_si_002.cif
_cod_data_source_block 19H2_gent2
_cod_original_sg_symbol_H-M 'P 21/c'
_cod_database_code 4507056

loop_
_symmetry_equiv_pos_as_xyz
'x, y, z'
'-x, y+1/2, -z+1/2'
'-x, -y, -z'
'x, -y-1/2, z-1/2'

loop_
_atom_site_label
_atom_site_type_symbol
_atom_site_fract_x
_atom_site_fract_y
_atom_site_fract_z
_atom_site_U_iso_or_equiv
_atom_site_adp_type
_atom_site_occupancy
_atom_site_symmetry_multiplicity
_atom_site_calc_flag
_atom_site_refinement_flags
O4 O 0.2454(2) 0.6858(8) 0.80037(9) 0.0551(8) Uani 1 1 d .
H2O H 0.3105 0.576 0.8074 0.083 Uiso 1 1 calc R
O3 O 0.2327(2) 1.1636(8) 0.59858(8) 0.0566(8) Uani 1 1 d .
H1O H 0.3001 1.128 0.5837 0.085 Uiso 1 1 calc R
O1 O 0.5666(2) 0.7250(7) 0.65340(9) 0.0532(7) Uani 1 1 d .
O2 O 0.4604(3) 0.9358(8) 0.58601(9) 0.0629(8) Uani 1 1 d .
C4 C 0.1425(3) 0.9687(9) 0.73066(13) 0.0433(9) Uani 1 1 d .
H4 H 0.0725 0.9982 0.752 0.052 Uiso 1 1 calc R
C3 C 0.1377(3) 1.0855(10) 0.68037(14) 0.0458(9) Uani 1 1 d .
H3 H 0.064 1.1908 0.6675 0.055 Uiso 1 1 calc R
C5 C 0.2510(3) 0.8073(9) 0.74972(12) 0.0388(9) Uani 1 1 d .
C1 C 0.3521(3) 0.8916(9) 0.66744(12) 0.0357(8) Uani 1 1 d .
C6 C 0.3551(3) 0.7728(9) 0.71843(12) 0.0381(8) Uani 1 1 d .
H6 H 0.4287 0.6686 0.7315 0.046 Uiso 1 1 calc R
C2 C 0.2420(3) 1.0472(9) 0.64878(12) 0.0392(9) Uani 1 1 d .
C7 C 0.4647(3) 0.8531(10) 0.63280(13) 0.0445(9) Uani 1 1 d .
C10 C 0.9458(3) 0.5222(8) 0.51866(11) 0.0354(8) Uani 1 1 d .
C9 C 0.9644(3) 0.6530(10) 0.56875(12) 0.0450(9) Uani 1 1 d .
H9 H 1.0459 0.7132 0.5799 0.054 Uiso 1 1 calc R
C11 C 0.8222(3) 0.4346(10) 0.50625(12) 0.0460(10) Uani 1 1 d .
H11 H 0.8039 0.343 0.4736 0.055 Uiso 1 1 calc R
C8 C 0.8645(4) 0.6936(10) 0.60151(13) 0.0508(10) Uani 1 1 d .
H8 H 0.8796 0.7841 0.6345 0.061 Uiso 1 1 calc R
C12 C 0.7249(4) 0.4791(11) 0.54103(13) 0.0509(10) Uani 1 1 d .
H12 H 0.6425 0.4171 0.5314 0.061 Uiso 1 1 calc R
N1 N 0.7467(3) 0.6087(9) 0.58796(13) 0.0491(9) Uani 1 1 d D
H1N H 0.688(4) 0.673(12) 0.6048(17) 0.099(18) Uiso 1 1 d D

loop_
_atom_site_aniso_label
_atom_site_aniso_U_11
_atom_site_aniso_U_22
_atom_site_aniso_U_33
_atom_site_aniso_U_23
_atom_site_aniso_U_13
_atom_site_aniso_U_12
O4 0.0511(17) 0.075(2) 0.0396(15) 0.0062(13) 0.0026(12) -0.0009(15)
O3 0.0529(17) 0.078(2) 0.0386(15) 0.0073(14) -0.0118(12) 0.0048(16)
O1 0.0382(15) 0.0774(19) 0.0439(14) 0.0012(13) 0.0028(12) 0.0112(14)
O2 0.0571(18) 0.093(2) 0.0383(16) 0.0078(14) 0.0023(12) 0.0084(16)
C4 0.033(2) 0.049(2) 0.048(2) -0.0088(18) 0.0050(17) -0.0040(17)
C3 0.034(2) 0.053(2) 0.051(2) -0.0008(18) -0.0055(18) 0.0044(18)
C5 0.040(2) 0.043(2) 0.0335(19) -0.0038(16) 0.0003(16) -0.0067(18)
C1 0.0319(19) 0.042(2) 0.0329(18) -0.0046(15) -0.0013(15) -0.0007(16)
C6 0.0313(19) 0.048(2) 0.0352(18) 0.0022(16) -0.0038(15) -0.0011(17)
C2 0.039(2) 0.043(2) 0.0351(19) -0.0009(16) -0.0074(16) -0.0024(17)
C7 0.043(2) 0.051(2) 0.039(2) -0.0040(17) 0.0010(17) -0.0023(19)
C10 0.034(2) 0.038(2) 0.0334(18) 0.0044(15) -0.0005(15) 0.0052(16)
C9 0.037(2) 0.062(2) 0.0363(19) -0.0089(18) 0.0025(16) 0.0017(18)
C11 0.044(2) 0.064(2) 0.0301(19) -0.0038(17) -0.0038(17) 0.003(2)
C8 0.046(2) 0.071(3) 0.036(2) -0.0104(19) 0.0014(18) 0.001(2)
C12 0.038(2) 0.074(3) 0.041(2) -0.005(2) -0.0008(17) 0.001(2)
N1 0.040(2) 0.064(2) 0.0432(19) 0.0019(16) 0.0092(16) 0.0086(17)

loop_
_atom_type_symbol
_atom_type_description
_atom_type_scat_dispersion_real
_atom_type_scat_dispersion_imag
_atom_type_scat_source
C C 0.0033 0.0016 'International Tables Vol C Tables 4.2.6.8 and 6.1.1.4'
H H 0 0 'International Tables Vol C Tables 4.2.6.8 and 6.1.1.4'
N N 0.0061 0.0033 'International Tables Vol C Tables 4.2.6.8 and 6.1.1.4'
O O 0.0106 0.006 'International Tables Vol C Tables 4.2.6.8 and 6.1.1.4'

loop_
_geom_angle_atom_site_label_1
_geom_angle_atom_site_label_2
_geom_angle_atom_site_label_3
_geom_angle
_geom_angle_site_symmetry_3
C5 O4 H2O 109.5 .
C2 O3 H1O 109.5 .
C3 C4 C5 120.2(3) .
C3 C4 H4 119.9 .
C5 C4 H4 119.9 .
C4 C3 C2 120.1(3) .
C4 C3 H3 120 .
C2 C3 H3 120 .
C6 C5 C4 119.6(3) .
C6 C5 O4 124.2(3) .
C4 C5 O4 116.1(3) .
C2 C1 C6 118.7(3) .
C2 C1 C7 119.9(3) .
C6 C1 C7 121.4(3) .
C5 C6 C1 120.9(3) .
C5 C6 H6 119.6 .
C1 C6 H6 119.6 .
O3 C2 C1 121.3(3) .
O3 C2 C3 118.2(3) .
C1 C2 C3 120.5(3) .
O2 C7 O1 121.1(3) .
O2 C7 C1 122.1(3) .
O1 C7 C1 116.8(3) .
C11 C10 C9 115.1(3) .
C11 C10 C10 122.9(4) 3_766
C9 C10 C10 122.0(4) 3_766
C8 C9 C10 120.8(3) .
C8 C9 H9 119.6 .
C10 C9 H9 119.6 .
C10 C11 C12 121.7(3) .
C10 C11 H11 119.2 .
C12 C11 H11 119.2 .
N1 C8 C9 122.3(3) .
N1 C8 H8 118.9 .
C9 C8 H8 118.9 .
N1 C12 C11 121.2(4) .
N1 C12 H12 119.4 .
C11 C12 H12 119.4 .
C12 N1 C8 119.0(3) .
C12 N1 H1N 119(4) .
C8 N1 H1N 120(4) .

loop_
_geom_bond_atom_site_label_1
_geom_bond_atom_site_label_2
_geom_bond_distance
_geom_bond_site_symmetry_2
O4 C5 1.386(4) .
O4 H2O 0.82 .
O3 C2 1.370(4) .
O3 H1O 0.82 .
O1 C7 1.287(4) .
O2 C7 1.247(4) .
C4 C3 1.371(5) .
C4 C5 1.382(5) .
C4 H4 0.93 .
C3 C2 1.381(5) .
C3 H3 0.93 .
C5 C6 1.373(4) .
C1 C2 1.382(5) .
C1 C6 1.390(4) .
C1 C7 1.497(5) .
C6 H6 0.93 .
C10 C11 1.377(5) .
C10 C9 1.395(4) .
C10 C10 1.508(6) 3_766
C9 C8 1.363(5) .
C9 H9 0.93 .
C11 C12 1.377(5) .
C11 H11 0.93 .
C8 N1 1.325(5) .
C8 H8 0.93 .
C12 N1 1.324(5) .
C12 H12 0.93 .
N1 H1N 0.80(3) .
